data_2206110
loop_
_publ_author_name
'Sema \"Ozt\"urk Y\?ild\?ir\?im'
'Mehmet Akkurt'
'Arif Baran'
'Hasan Se\,cen'
'Orhan B\"uy\"ukg\"ung\"or'

_publ_section_title
;
 The 2-<i>exo</i>,7-<i>exo</i>,9-<i>exo</i>,10-<i>exo</i> isomer of
 11-oxatricyclo[6.2.1.0^2,7^]undec-4-ene-9,10-diyl diacetate
;
_journal_issue 6
_journal_name_full 'Acta Crystallographica Section E'
_journal_page_first o1677
_journal_page_last o1679
_journal_paper_doi 10.1107/S160053680501398X
_journal_volume 61
_journal_year 2005
_chemical_formula_iupac 'C14 H18 O5'
_chemical_formula_moiety 'C14 H18 O5'
_chemical_formula_sum 'C14 H18 O5'
_chemical_formula_weight 266.28
_chemical_name_systematic
;
(2-exo,7-exo,9-exo,10-exo)-11-oxatricyclo[6.2.1.0^2,7^]undec-4-ene-9,10-diyl
diacetate
;
_space_group_IT_number 14
_symmetry_cell_setting monoclinic
_symmetry_space_group_name_Hall '-P 2yn'
_symmetry_space_group_name_H-M 'P 1 21/n 1'
_atom_sites_solution_hydrogens geom
_atom_sites_solution_primary direct
_atom_sites_solution_secondary difmap
_cell_angle_alpha 90
_cell_angle_beta 107.858(8)
_cell_angle_gamma 90
_cell_formula_units_Z 4
_cell_length_a 13.9144(13)
_cell_length_b 5.5055(4)
_cell_length_c 17.8016(17)
_cell_measurement_reflns_used 9643
_cell_measurement_temperature 150
_cell_measurement_theta_max 27.6
_cell_measurement_theta_min 1.5
_cell_volume 1298.0(2)
_computing_cell_refinement X-AREA
_computing_data_collection 'X-AREA (Stoe & Cie, 2002)'
_computing_data_reduction 'X-RED32 (Stoe & Cie, 2002)'
_computing_molecular_graphics 'ORTEP-3 (Farrugia, 1997)'
_computing_publication_material 'WinGX (Farrugia, 1999)'
_computing_structure_refinement 'SHELXL97 (Sheldrick, 1997)'
_computing_structure_solution 'SHELXS97 (Sheldrick, 1997)'
_diffrn_ambient_temperature 150
_diffrn_detector_area_resol_mean 6.67
_diffrn_measured_fraction_theta_full 0.997
_diffrn_measured_fraction_theta_max 0.997
_diffrn_measurement_device '2-circle goniometer'
_diffrn_measurement_device_type 'Stoe IPDS-II'
_diffrn_measurement_method \w
_diffrn_radiation_monochromator 'plane graphite'
_diffrn_radiation_type 'Mo K\a'
_diffrn_radiation_wavelength 0.71073
_diffrn_reflns_av_R_equivalents 0.075
_diffrn_reflns_av_sigmaI/netI 0.045
_diffrn_reflns_limit_h_max 17
_diffrn_reflns_limit_h_min -17
_diffrn_reflns_limit_k_max 6
_diffrn_reflns_limit_k_min -6
_diffrn_reflns_limit_l_max 21
_diffrn_reflns_limit_l_min -21
_diffrn_reflns_number 9038
_diffrn_reflns_reduction_process ' ?'
_diffrn_reflns_theta_full 26.0
_diffrn_reflns_theta_max 26.0
_diffrn_reflns_theta_min 1.6
_diffrn_standards_decay_% 0
_diffrn_standards_interval_count 0
_diffrn_standards_number 0
_exptl_absorpt_coefficient_mu 0.10
_exptl_absorpt_correction_type none
_exptl_crystal_colour colourless
_exptl_crystal_density_diffrn 1.363
_exptl_crystal_density_method 'not measured'
_exptl_crystal_description prism
_exptl_crystal_F_000 568
_exptl_crystal_size_max 0.55
_exptl_crystal_size_mid 0.50
_exptl_crystal_size_min 0.44
_refine_diff_density_max 0.33
_refine_diff_density_min -0.37
_refine_ls_extinction_method none
_refine_ls_goodness_of_fit_ref 1.05
_refine_ls_hydrogen_treatment mixed
_refine_ls_matrix_type full
_refine_ls_number_parameters 222
_refine_ls_number_reflns 2534
_refine_ls_number_restraints 0
_refine_ls_restrained_S_all 1.05
_refine_ls_R_factor_all 0.049
_refine_ls_R_factor_gt 0.045
_refine_ls_shift/su_max 0.012
_refine_ls_shift/su_mean 0.000
_refine_ls_structure_factor_coef Fsqd
_refine_ls_weighting_details 'calc w = 1/[\s^2^(Fo^2^)+(0.0754P)^2^+0.3715P] where P = (Fo^2^+2Fc^2^)/3'
_refine_ls_weighting_scheme calc
_refine_ls_wR_factor_gt 0.124
_refine_ls_wR_factor_ref 0.127
_reflns_number_gt 2247
_reflns_number_total 2534
_reflns_threshold_expression I>2\s(I)
_cod_data_source_file ya6244.cif
_cod_data_source_block 4
_cod_original_sg_symbol_H-M 'P 21/n'
_cod_database_code 2206110

loop_
_symmetry_equiv_pos_site_id
_symmetry_equiv_pos_as_xyz
1 x,y,z
2 1/2-x,1/2+y,1/2-z
3 -x,-y,-z
4 1/2+x,1/2-y,1/2+z

loop_
_atom_site_aniso_label
_atom_site_aniso_U_11
_atom_site_aniso_U_22
_atom_site_aniso_U_33
_atom_site_aniso_U_12
_atom_site_aniso_U_13
_atom_site_aniso_U_23
O1 0.0230(5) 0.0165(5) 0.0267(5) 0.0018(4) 0.0088(4) -0.0010(4)
O2 0.0205(5) 0.0293(6) 0.0241(5) -0.0036(4) 0.0042(4) -0.0045(4)
O3 0.0237(5) 0.0234(5) 0.0307(5) -0.0060(4) 0.0127(4) -0.0040(4)
O4 0.0231(6) 0.0416(7) 0.0504(7) 0.0014(5) 0.0045(5) -0.0092(6)
O5 0.0351(6) 0.0342(6) 0.0387(6) -0.0070(5) 0.0211(5) -0.0069(5)
C1 0.0196(7) 0.0191(7) 0.0242(7) -0.0005(5) 0.0045(5) -0.0025(5)
C2 0.0203(7) 0.0189(7) 0.0222(7) 0.0002(5) 0.0068(5) 0.0000(5)
C3 0.0200(6) 0.0179(7) 0.0233(6) -0.0004(5) 0.0045(5) 0.0001(5)
C4 0.0234(7) 0.0340(8) 0.0269(7) -0.0072(6) 0.0080(6) 0.0002(6)
C5 0.0215(7) 0.0279(8) 0.0350(8) -0.0053(6) 0.0054(6) -0.0005(6)
C6 0.0199(6) 0.0303(8) 0.0312(7) -0.0005(6) 0.0024(6) -0.0053(6)
C7 0.0217(7) 0.0311(8) 0.0254(7) 0.0008(6) 0.0030(5) 0.0021(6)
C8 0.0188(6) 0.0217(7) 0.0221(6) 0.0004(5) 0.0056(5) -0.0021(5)
C9 0.0230(7) 0.0202(7) 0.0230(7) 0.0003(5) 0.0081(5) 0.0014(5)
C10 0.0202(7) 0.0194(6) 0.0253(7) -0.0032(5) 0.0085(5) -0.0028(5)
C11 0.0216(7) 0.0319(8) 0.0272(7) -0.0027(6) 0.0031(6) 0.0017(6)
C12 0.0299(8) 0.0424(9) 0.0317(8) -0.0109(7) 0.0025(6) -0.0052(7)
C13 0.0191(6) 0.0282(7) 0.0228(7) 0.0001(5) 0.0066(5) 0.0035(5)
C14 0.0256(7) 0.0311(8) 0.0307(7) -0.0059(6) 0.0093(6) -0.0003(6)

loop_
_atom_site_label
_atom_site_fract_x
_atom_site_fract_y
_atom_site_fract_z
_atom_site_U_iso_or_equiv
_atom_site_thermal_displace_type
_atom_site_calc_flag
_atom_site_refinement_flags
_atom_site_occupancy
_atom_site_type_symbol
O1 0.55155(7) 0.57577(17) 0.40458(6) 0.0218(3) Uani . . 1.000 O
O2 0.75128(7) 0.48878(19) 0.51571(6) 0.0252(3) Uani . . 1.000 O
O3 0.75031(8) 0.64905(18) 0.37962(6) 0.0250(3) Uani . . 1.000 O
O4 0.89286(8) 0.3155(2) 0.50554(8) 0.0399(4) Uani . . 1.000 O
O5 0.82928(8) 0.5045(2) 0.29562(7) 0.0338(3) Uani . . 1.000 O
C1 0.69316(10) 0.3330(2) 0.45333(8) 0.0215(4) Uani . . 1.000 C
C2 0.58242(10) 0.3566(2) 0.44961(8) 0.0204(4) Uani . . 1.000 C
C3 0.51975(10) 0.1605(2) 0.39522(8) 0.0209(4) Uani . . 1.000 C
C4 0.41319(11) 0.1406(3) 0.40322(9) 0.0280(4) Uani . . 1.000 C
C5 0.34472(11) 0.0124(3) 0.33280(9) 0.0289(4) Uani . . 1.000 C
C6 0.34344(11) 0.0862(3) 0.26182(9) 0.0284(4) Uani . . 1.000 C
C7 0.41035(11) 0.2956(3) 0.25629(9) 0.0270(4) Uani . . 1.000 C
C8 0.51825(10) 0.2577(2) 0.31258(8) 0.0210(4) Uani . . 1.000 C
C9 0.57758(10) 0.4958(2) 0.33601(8) 0.0218(4) Uani . . 1.000 C
C10 0.68971(10) 0.4330(2) 0.37033(8) 0.0213(4) Uani . . 1.000 C
C11 0.85288(11) 0.4702(3) 0.53274(9) 0.0279(4) Uani . . 1.000 C
C12 0.90552(12) 0.6688(3) 0.58726(10) 0.0362(5) Uani . . 1.000 C
C13 0.81956(10) 0.6594(3) 0.34039(8) 0.0233(4) Uani . . 1.000 C
C14 0.88125(11) 0.8854(3) 0.36127(9) 0.0290(4) Uani . . 1.000 C
H1 0.7194(14) 0.170(4) 0.4608(11) 0.028(4) Uiso . . 1.000 H
H2 0.5722(12) 0.376(3) 0.4997(10) 0.019(4) Uiso . . 1.000 H
H3 0.5524(13) 0.003(3) 0.4061(10) 0.022(4) Uiso . . 1.000 H
H4A 0.4175(14) 0.056(3) 0.4543(11) 0.032(5) Uiso . . 1.000 H
H4B 0.3862(16) 0.311(4) 0.4050(13) 0.044(5) Uiso . . 1.000 H
H5 0.3033(15) -0.124(4) 0.3404(12) 0.039(5) Uiso . . 1.000 H
H6 0.3024(14) 0.009(3) 0.2122(11) 0.028(4) Uiso . . 1.000 H
H7A 0.4142(14) 0.315(4) 0.2012(11) 0.033(5) Uiso . . 1.000 H
H7B 0.3831(13) 0.444(3) 0.2732(10) 0.027(4) Uiso . . 1.000 H
H8 0.5530(12) 0.146(3) 0.2881(9) 0.014(4) Uiso . . 1.000 H
H9 0.5645(13) 0.622(3) 0.2963(11) 0.026(4) Uiso . . 1.000 H
H10 0.7126(12) 0.318(3) 0.3372(10) 0.022(4) Uiso . . 1.000 H
H12A 0.86760 0.70880 0.62240 0.0540 Uiso calc R 1.000 H
H12B 0.91090 0.80960 0.55700 0.0540 Uiso calc R 1.000 H
H12C 0.97180 0.61530 0.61730 0.0540 Uiso calc R 1.000 H
H14A 0.86810 0.96250 0.40550 0.0430 Uiso calc R 1.000 H
H14B 0.86370 0.99410 0.31700 0.0430 Uiso calc R 1.000 H
H14C 0.95160 0.84490 0.37480 0.0430 Uiso calc R 1.000 H

loop_
_atom_type_symbol
_atom_type_description
_atom_type_scat_dispersion_real
_atom_type_scat_dispersion_imag
_atom_type_scat_source
O O 0.0106 0.0060 'International Tables Vol C Tables 4.2.6.8 and 6.1.1.4'
H H 0.0000 0.0000 'International Tables Vol C Tables 4.2.6.8 and 6.1.1.4'
C C 0.0033 0.0016 'International Tables Vol C Tables 4.2.6.8 and 6.1.1.4'

loop_
_geom_angle_atom_site_label_1
_geom_angle_atom_site_label_2
_geom_angle_atom_site_label_3
_geom_angle
_geom_angle_publ_flag
C2 O1 C9 96.07(9) yes
C1 O2 C11 115.35(11) yes
C10 O3 C13 117.43(11) yes
O2 C1 C2 107.66(10) yes
O2 C1 C10 111.49(10) yes
C2 C1 C10 101.00(11) no
O1 C2 C1 102.72(10) yes
O1 C2 C3 102.95(10) yes
C1 C2 C3 109.80(11) no
C2 C3 C4 111.73(11) no
C2 C3 C8 101.23(10) no
C4 C3 C8 112.20(12) no
C3 C4 C5 109.89(12) no
C4 C5 C6 118.27(15) no
C5 C6 C7 118.10(14) no
C6 C7 C8 110.64(12) no
C3 C8 C7 112.83(12) no
C3 C8 C9 100.72(10) no
C7 C8 C9 113.31(11) no
O1 C9 C8 103.67(11) yes
O1 C9 C10 102.75(11) yes
C8 C9 C10 108.22(10) no
O3 C10 C1 109.61(10) yes
O3 C10 C9 110.43(10) yes
C1 C10 C9 100.89(11) no
O2 C11 O4 123.02(15) yes
O2 C11 C12 111.07(13) yes
O4 C11 C12 125.90(15) yes
O3 C13 O5 123.68(14) yes
O3 C13 C14 110.65(13) yes
O5 C13 C14 125.67(14) yes
O2 C1 H1 110.5(12) no
C2 C1 H1 114.9(12) no
C10 C1 H1 111.1(11) no
O1 C2 H2 108.9(10) no
C1 C2 H2 114.1(11) no
C3 C2 H2 116.9(10) no
C2 C3 H3 111.3(10) no
C4 C3 H3 108.9(11) no
C8 C3 H3 111.4(10) no
C3 C4 H4A 109.0(12) no
C3 C4 H4B 108.3(13) no
C5 C4 H4A 112.6(10) no
C5 C4 H4B 108.4(13) no
H4A C4 H4B 108.6(16) no
C4 C5 H5 119.7(12) no
C6 C5 H5 122.1(12) no
C5 C6 H6 123.8(11) no
C7 C6 H6 118.1(11) no
C6 C7 H7A 111.4(12) no
C6 C7 H7B 108.2(11) no
C8 C7 H7A 108.4(12) no
C8 C7 H7B 107.6(10) no
H7A C7 H7B 110.5(16) no
C3 C8 H8 110.1(9) no
C7 C8 H8 108.4(10) no
C9 C8 H8 111.4(10) no
O1 C9 H9 111.0(11) no
C8 C9 H9 116.7(11) no
C10 C9 H9 113.2(11) no
O3 C10 H10 108.4(10) no
C1 C10 H10 114.8(10) no
C9 C10 H10 112.6(10) no
C11 C12 H12A 109.00 no
C11 C12 H12B 109.00 no
C11 C12 H12C 109.00 no
H12A C12 H12B 109.00 no
H12A C12 H12C 110.00 no
H12B C12 H12C 109.00 no
C13 C14 H14A 109.00 no
C13 C14 H14B 109.00 no
C13 C14 H14C 109.00 no
H14A C14 H14B 109.00 no
H14A C14 H14C 109.00 no
H14B C14 H14C 110.00 no

loop_
_geom_bond_atom_site_label_1
_geom_bond_atom_site_label_2
_geom_bond_distance
_geom_bond_publ_flag
O1 C2 1.4394(15) yes
O1 C9 1.4444(17) yes
O2 C1 1.4394(16) yes
O2 C11 1.3558(19) yes
O3 C10 1.4379(16) yes
O3 C13 1.3536(18) yes
O4 C11 1.198(2) yes
O5 C13 1.2029(19) yes
C1 C2 1.527(2) no
C1 C10 1.5637(19) no
C2 C3 1.5316(18) no
C3 C4 1.536(2) no
C3 C8 1.5596(19) no
C4 C5 1.498(2) no
C5 C6 1.322(2) no
C6 C7 1.504(2) no
C7 C8 1.542(2) no
C8 C9 1.5371(17) no
C9 C10 1.531(2) no
C11 C12 1.496(2) no
C13 C14 1.493(2) no
C1 H1 0.96(2) no
C2 H2 0.951(17) no
C3 H3 0.971(17) no
C4 H4A 1.007(18) no
C4 H4B 1.02(2) no
C5 H5 0.98(2) no
C6 H6 0.989(18) no
C7 H7A 1.004(19) no
C7 H7B 0.986(17) no
C8 H8 0.965(17) no
C9 H9 0.968(18) no
C10 H10 0.983(17) no
C12 H12A 0.9600 no
C12 H12B 0.9600 no
C12 H12C 0.9600 no
C14 H14A 0.9600 no
C14 H14B 0.9600 no
C14 H14C 0.9600 no

loop_
_geom_contact_atom_site_label_1
_geom_contact_atom_site_label_2
_geom_contact_distance
_geom_contact_site_symmetry_2
_geom_contact_publ_flag
O1 O2 2.9145(15) . no
O1 O3 2.9602(16) . no
O1 C3 3.2468(15) 1_565 no
O2 O1 2.9145(15) . no
O2 O3 2.5745(15) . no
O3 O1 2.9602(16) . no
O3 C11 2.8373(19) . no
O3 O2 2.5745(15) . no
O3 O4 3.0991(16) . no
O4 C13 3.381(2) . no
O4 O3 3.0991(16) . no
O4 C10 3.1669(19) . no
O5 C13 3.2689(19) 2_645 no
O1 H3 2.352(17) 1_565 no
O1 H4B 2.73(2) . no
O1 H7B 2.851(18) . no
O1 H2 2.782(17) 3_666 no
O2 H4B 2.92(2) 3_666 no
O4 H12B 2.9200 1_545 no
O4 H14A 2.5900 1_545 no
O4 H1 2.43(2) . no
O4 H14C 2.6800 3_766 no
O5 H10 2.231(17) . no
O5 H14B 2.8600 1_545 no
O5 H8 2.647(17) 2_655 no
O5 H10 2.840(17) 2_655 no
O5 H14B 2.8200 2_645 no
O5 H12C 2.8000 3_766 no
C3 O1 3.2468(15) 1_545 no
C5 C6 3.535(2) 2_545 no
C6 C5 3.535(2) 2_555 no
C10 O4 3.1669(19) . no
C11 C13 3.472(2) . no
C11 O3 2.8373(19) . no
C13 O5 3.2689(19) 2_655 no
C13 O4 3.381(2) . no
C13 C11 3.472(2) . no
C2 H4A 2.843(17) 3_656 no
C2 H2 2.967(17) 3_666 no
C2 H4B 3.09(2) 3_666 no
C3 H4A 2.815(18) 3_656 no
C4 H4A 3.081(19) 3_656 no
C4 H7B 2.780(17) . no
C6 H5 2.78(2) 2_555 no
C6 H12A 3.0700 4_454 no
C7 H5 2.98(2) 2_555 no
C7 H4B 2.77(2) . no
C9 H14B 3.0700 2_645 no
H1 O4 2.43(2) . no
H1 H3 2.41(3) . no
H2 O1 2.782(17) 3_666 no
H2 C2 2.967(17) 3_666 no
H2 H2 2.43(2) 3_666 no
H2 H4A 2.51(2) 3_656 no
H2 H4B 2.36(3) 3_666 no
H3 O1 2.352(17) 1_545 no
H3 H1 2.41(3) . no
H3 H4A 2.41(3) 3_656 no
H4A C2 2.843(17) 3_656 no
H4A C3 2.815(18) 3_656 no
H4A C4 3.081(19) 3_656 no
H4A H2 2.51(2) 3_656 no
H4A H3 2.41(3) 3_656 no
H4A H4A 2.45(3) 3_656 no
H4B O1 2.73(2) . no
H4B C7 2.77(2) . no
H4B H7B 2.45(3) . no
H4B O2 2.92(2) 3_666 no
H4B C2 3.09(2) 3_666 no
H4B H2 2.36(3) 3_666 no
H5 C6 2.78(2) 2_545 no
H5 C7 2.98(2) 2_545 no
H5 H6 2.51(3) 2_545 no
H6 H5 2.51(3) 2_555 no
H6 H12A 2.3900 4_454 no
H7B O1 2.851(18) . no
H7B C4 2.780(17) . no
H7B H4B 2.45(3) . no
H8 H10 2.32(2) . no
H8 O5 2.647(17) 2_645 no
H10 O5 2.231(17) . no
H10 H8 2.32(2) . no
H10 O5 2.840(17) 2_645 no
H12A C6 3.0700 4_555 no
H12A H6 2.3900 4_555 no
H12B O4 2.9200 1_565 no
H12C O5 2.8000 3_766 no
H14A O4 2.5900 1_565 no
H14B O5 2.8600 1_565 no
H14B O5 2.8200 2_655 no
H14B C9 3.0700 2_655 no
H14C O4 2.6800 3_766 no

loop_
_geom_hbond_atom_site_label_D
_geom_hbond_atom_site_label_H
_geom_hbond_atom_site_label_A
_geom_hbond_site_symmetry_A
_geom_hbond_distance_DH
_geom_hbond_distance_HA
_geom_hbond_distance_DA
_geom_hbond_angle_DHA
_geom_hbond_publ_flag
C3 H3 O1 1_545 0.971(17) 2.352(17) 3.2468(15) 153.0(15) yes
C14 H14A O4 1_565 0.96 2.59 3.460(2) 151 yes

loop_
_geom_torsion_atom_site_label_1
_geom_torsion_atom_site_label_2
_geom_torsion_atom_site_label_3
_geom_torsion_atom_site_label_4
_geom_torsion
_geom_torsion_publ_flag
C2 O1 C9 C8 55.66(11) no
C2 O1 C9 C10 -56.98(10) no
C9 O1 C2 C1 57.32(11) no
C9 O1 C2 C3 -56.77(12) no
C11 O2 C1 C10 -76.85(14) no
C1 O2 C11 O4 -9.1(2) no
C1 O2 C11 C12 169.64(12) no
C11 O2 C1 C2 173.23(11) no
C10 O3 C13 C14 -175.51(12) no
C13 O3 C10 C1 129.10(12) no
C13 O3 C10 C9 -120.62(13) no
C10 O3 C13 O5 3.9(2) no
O2 C1 C10 O3 2.80(15) no
C10 C1 C2 O1 -35.36(11) no
C2 C1 C10 C9 0.45(11) no
C10 C1 C2 C3 73.63(11) no
O2 C1 C2 O1 81.61(12) no
C2 C1 C10 O3 116.93(11) no
O2 C1 C10 C9 -113.68(11) no
O2 C1 C2 C3 -169.40(10) no
C1 C2 C3 C4 167.71(11) no
C1 C2 C3 C8 -72.70(12) no
O1 C2 C3 C8 36.14(13) no
O1 C2 C3 C4 -83.45(13) no
C4 C3 C8 C7 -3.70(15) no
C8 C3 C4 C5 48.47(15) no
C2 C3 C8 C7 -122.96(12) no
C4 C3 C8 C9 117.40(12) no
C2 C3 C8 C9 -1.85(13) no
C2 C3 C4 C5 161.37(12) no
C3 C4 C5 C6 -49.21(19) no
C4 C5 C6 C7 -0.4(2) no
C5 C6 C7 C8 47.9(2) no
C6 C7 C8 C3 -42.87(15) no
C6 C7 C8 C9 -156.52(12) no
C3 C8 C9 C10 75.78(13) no
C7 C8 C9 C10 -163.45(12) no
C7 C8 C9 O1 87.94(13) no
C3 C8 C9 O1 -32.83(12) no
C8 C9 C10 O3 169.33(11) no
O1 C9 C10 C1 34.44(10) no
O1 C9 C10 O3 -81.43(12) no
C8 C9 C10 C1 -74.80(12) no
